data_7201317
loop_
_publ_author_name
'Gilroy, Joe B.'
'Lemaire, Martin T.'
'Patrick, Brian O.'
'Hicks, Robin G.'

_publ_section_title
;
 Structure and magnetism of a verdazyl radical clathrate hydrate.
 Strong intermolecular magnetic interactions derived from \p-stacking
 within ice-like channels
;
_journal_issue 10
_journal_name_full CrystEngComm
_journal_page_first 2180
_journal_paper_doi 10.1039/b908520c
_journal_volume 11
_journal_year 2009
_chemical_formula_sum 'C10 H38 N8 Na2 O19'
_chemical_formula_weight 620.46
_space_group_IT_number 14
_symmetry_cell_setting monoclinic
_symmetry_space_group_name_Hall '-P 2ybc'
_symmetry_space_group_name_H-M 'P 1 21/c 1'
_atom_sites_solution_hydrogens geom
_atom_sites_solution_primary direct
_atom_sites_solution_secondary difmap
_audit_creation_method SHELXL-97
_cell_angle_alpha 90.00
_cell_angle_beta 109.039(3)
_cell_angle_gamma 90.00
_cell_formula_units_Z 4
_cell_length_a 22.9263(11)
_cell_length_b 6.4164(4)
_cell_length_c 20.1881(10)
_cell_measurement_reflns_used 3396
_cell_measurement_temperature 173(2)
_cell_measurement_theta_max 24.88
_cell_measurement_theta_min 2.59
_cell_volume 2807.3(3)
_computing_structure_refinement 'SHELXL-97 (Sheldrick, 1997)'
_diffrn_ambient_temperature 173(2)
_diffrn_measured_fraction_theta_full 0.990
_diffrn_measured_fraction_theta_max 0.990
_diffrn_measurement_device_type 'Bruker X8 APEX II'
_diffrn_measurement_method 'area detector'
_diffrn_radiation_monochromator graphite
_diffrn_radiation_source 'fine-focus sealed tube'
_diffrn_radiation_type MoK\a
_diffrn_radiation_wavelength 0.71073
_diffrn_reflns_av_R_equivalents 0.0611
_diffrn_reflns_av_sigmaI/netI 0.0671
_diffrn_reflns_limit_h_max 27
_diffrn_reflns_limit_h_min -26
_diffrn_reflns_limit_k_max 7
_diffrn_reflns_limit_k_min -7
_diffrn_reflns_limit_l_max 24
_diffrn_reflns_limit_l_min -24
_diffrn_reflns_number 19113
_diffrn_reflns_theta_full 25.12
_diffrn_reflns_theta_max 25.12
_diffrn_reflns_theta_min 1.88
_exptl_absorpt_coefficient_mu 0.163
_exptl_absorpt_correction_T_max 0.997
_exptl_absorpt_correction_T_min 0.468
_exptl_absorpt_correction_type multi-scan
_exptl_crystal_colour red
_exptl_crystal_density_diffrn 1.468
_exptl_crystal_density_method 'not measured'
_exptl_crystal_description plate
_exptl_crystal_F_000 1312
_exptl_crystal_size_max 0.50
_exptl_crystal_size_mid 0.15
_exptl_crystal_size_min 0.02
_refine_diff_density_max 0.339
_refine_diff_density_min -0.255
_refine_diff_density_rms 0.060
_refine_ls_extinction_method none
_refine_ls_goodness_of_fit_ref 1.009
_refine_ls_hydrogen_treatment mixed
_refine_ls_matrix_type full
_refine_ls_number_parameters 458
_refine_ls_number_reflns 4975
_refine_ls_number_restraints 0
_refine_ls_restrained_S_all 1.009
_refine_ls_R_factor_all 0.1006
_refine_ls_R_factor_gt 0.0467
_refine_ls_shift/su_max 0.009
_refine_ls_shift/su_mean 0.000
_refine_ls_structure_factor_coef Fsqd
_refine_ls_weighting_details 'calc w=1/[\s^2^(Fo^2^)+(0.0528P)^2^+0.0000P] where P=(Fo^2^+2Fc^2^)/3'
_refine_ls_weighting_scheme calc
_refine_ls_wR_factor_gt 0.0959
_refine_ls_wR_factor_ref 0.1150
_reflns_number_gt 2959
_reflns_number_total 4975
_reflns_threshold_expression >2sigma(I)
_cod_data_source_file b908520c.txt
_cod_data_source_block p21c
_cod_original_sg_symbol_H-M 'P 21/c'
_cod_database_code 7201317

loop_
_symmetry_equiv_pos_as_xyz
'x, y, z'
'-x, y+1/2, -z+1/2'
'-x, -y, -z'
'x, -y-1/2, z-1/2'

loop_
_atom_site_label
_atom_site_type_symbol
_atom_site_fract_x
_atom_site_fract_y
_atom_site_fract_z
_atom_site_U_iso_or_equiv
_atom_site_adp_type
_atom_site_occupancy
_atom_site_symmetry_multiplicity
_atom_site_calc_flag
_atom_site_refinement_flags
_atom_site_disorder_assembly
_atom_site_disorder_group
C1 C 0.91311(14) 0.6347(5) 0.87968(14) 0.0268(8) Uani 1 1 d . . .
H1A H 0.9518 0.6455 0.9189 0.040 Uiso 0.50 1 calc PR . .
H1B H 0.8900 0.5124 0.8862 0.040 Uiso 0.50 1 calc PR . .
H1C H 0.8883 0.7605 0.8778 0.040 Uiso 0.50 1 calc PR . .
H1D H 0.8683 0.6334 0.8697 0.040 Uiso 0.50 1 calc PR . .
H1E H 0.9301 0.7665 0.9024 0.040 Uiso 0.50 1 calc PR . .
H1F H 0.9317 0.5184 0.9109 0.040 Uiso 0.50 1 calc PR . .
C2 C 0.99878(12) 0.5943(4) 0.76022(13) 0.0141(6) Uani 1 1 d . . .
C3 C 1.06620(12) 0.5918(4) 0.76386(14) 0.0152(6) Uani 1 1 d . . .
C4 C 0.85138(13) 0.5569(5) 0.62587(13) 0.0232(7) Uani 1 1 d . . .
H4A H 0.8237 0.4404 0.6260 0.035 Uiso 1 1 calc R . .
H4B H 0.8718 0.5311 0.5909 0.035 Uiso 1 1 calc R . .
H4C H 0.8274 0.6861 0.6143 0.035 Uiso 1 1 calc R . .
C5 C 0.87996(13) 0.5961(4) 0.75206(14) 0.0149(6) Uani 1 1 d . . .
C6 C 0.61408(13) 0.1004(4) 0.73206(14) 0.0146(6) Uani 1 1 d . . .
C7 C 0.65051(12) 0.0731(5) 0.85966(14) 0.0234(7) Uani 1 1 d . . .
H7A H 0.6329 0.0641 0.8978 0.035 Uiso 0.50 1 calc PR . .
H7B H 0.6766 0.1974 0.8661 0.035 Uiso 0.50 1 calc PR . .
H7C H 0.6754 -0.0514 0.8600 0.035 Uiso 0.50 1 calc PR . .
H7D H 0.6904 0.0760 0.8515 0.035 Uiso 0.50 1 calc PR . .
H7E H 0.6467 -0.0573 0.8832 0.035 Uiso 0.50 1 calc PR . .
H7F H 0.6479 0.1915 0.8892 0.035 Uiso 0.50 1 calc PR . .
C8 C 0.49783(12) 0.1011(4) 0.73471(13) 0.0129(6) Uani 1 1 d . . .
C9 C 0.43224(12) 0.0998(4) 0.73679(14) 0.0147(6) Uani 1 1 d . . .
C10 C 0.57298(13) 0.1352(5) 0.60481(14) 0.0260(7) Uani 1 1 d . . .
H10A H 0.5886 0.2749 0.6004 0.039 Uiso 1 1 calc R . .
H10B H 0.5335 0.1135 0.5675 0.039 Uiso 1 1 calc R . .
H10C H 0.6028 0.0307 0.6008 0.039 Uiso 1 1 calc R . .
N1 N 0.92679(10) 0.6137(3) 0.81435(11) 0.0169(5) Uani 1 1 d . . .
N2 N 0.98822(10) 0.6084(4) 0.82056(11) 0.0182(6) Uani 1 1 d . . .
N3 N 0.95797(10) 0.5796(3) 0.69621(11) 0.0166(5) Uani 1 1 d . . .
N4 N 0.89767(10) 0.5762(3) 0.69481(11) 0.0157(5) Uani 1 1 d . . .
N5 N 0.60083(10) 0.0866(3) 0.79283(11) 0.0151(5) Uani 1 1 d . . .
N6 N 0.54216(10) 0.0907(3) 0.79655(11) 0.0156(5) Uani 1 1 d . . .
N7 N 0.50436(10) 0.1124(4) 0.67183(11) 0.0169(5) Uani 1 1 d . . .
N8 N 0.56415(10) 0.1152(3) 0.67263(11) 0.0159(5) Uani 1 1 d . . .
O1 O 1.10558(9) 0.5629(3) 0.82251(10) 0.0237(5) Uani 1 1 d . . .
O2 O 1.07676(8) 0.6210(3) 0.70759(10) 0.0239(5) Uani 1 1 d . . .
O3 O 0.82509(9) 0.5991(3) 0.74861(9) 0.0190(4) Uani 1 1 d . . .
O4 O 0.66746(9) 0.1001(3) 0.73080(9) 0.0200(5) Uani 1 1 d . . .
O5 O 0.42599(9) 0.1171(3) 0.79521(10) 0.0250(5) Uani 1 1 d . . .
O6 O 0.38998(8) 0.0798(3) 0.67902(9) 0.0207(5) Uani 1 1 d . . .
O7 O 0.67374(10) 0.6028(3) 0.65919(12) 0.0196(5) Uani 1 1 d . . .
H7G H 0.6464(15) 0.612(5) 0.6752(15) 0.025(10) Uiso 1 1 d . . .
H7H H 0.6560(16) 0.604(5) 0.6166(18) 0.050(12) Uiso 1 1 d . . .
O8 O 0.72639(12) 0.5926(3) 0.81341(11) 0.0192(5) Uani 1 1 d . . .
H8A H 0.6955(14) 0.589(5) 0.8173(15) 0.017(10) Uiso 1 1 d . . .
H8B H 0.7507(18) 0.608(6) 0.853(2) 0.069(15) Uiso 1 1 d . . .
O9 O 0.76995(11) 0.0941(3) 0.65740(12) 0.0201(5) Uani 1 1 d . . .
H9A H 0.8067(16) 0.080(5) 0.6655(16) 0.039(12) Uiso 1 1 d . . .
H9B H 0.7552(14) 0.094(5) 0.6142(17) 0.033(10) Uiso 1 1 d . . .
O10 O 0.80818(10) 0.1016(3) 0.81056(11) 0.0207(5) Uani 1 1 d . . .
H10D H 0.8432(18) 0.124(6) 0.8096(19) 0.064(15) Uiso 1 1 d . . .
H10E H 0.8083(16) 0.099(6) 0.8520(19) 0.055(13) Uiso 1 1 d . . .
O11 O 0.99671(11) 0.6546(3) 0.57258(13) 0.0284(6) Uani 1 1 d . . .
H11A H 1.0125(14) 0.638(5) 0.6178(17) 0.037(10) Uiso 1 1 d . . .
H11B H 1.0247(18) 0.661(6) 0.5554(19) 0.063(15) Uiso 1 1 d . . .
O12 O 1.07579(11) 0.8325(4) 0.99575(12) 0.0312(6) Uani 1 1 d . . .
H12A H 1.0529(17) 0.925(6) 0.9696(18) 0.055(13) Uiso 1 1 d . . .
H12B H 1.0794(19) 0.723(8) 0.973(2) 0.091(17) Uiso 1 1 d . . .
O13 O 0.79528(11) 0.6732(4) 0.95665(12) 0.0278(6) Uani 1 1 d . . .
H13A H 0.8237(14) 0.634(5) 0.9845(15) 0.019(10) Uiso 1 1 d . . .
H13B H 0.7952(16) 0.805(6) 0.9599(17) 0.055(13) Uiso 1 1 d . . .
O14 O 0.79948(13) 0.1043(4) 0.95023(12) 0.0286(6) Uani 1 1 d . . .
H14A H 0.7784(17) 0.173(6) 0.9644(18) 0.054(15) Uiso 1 1 d . . .
H14B H 0.8356(18) 0.128(6) 0.9701(19) 0.056(14) Uiso 1 1 d . . .
O15 O 0.73141(12) 0.3886(4) 1.00897(11) 0.0278(5) Uani 1 1 d . . .
H15A H 0.6934(19) 0.410(6) 0.9959(19) 0.067(15) Uiso 1 1 d . . .
H15B H 0.7498(16) 0.495(6) 0.9964(16) 0.052(12) Uiso 1 1 d . . .
O16 O 0.60660(11) 0.4813(4) 0.95290(11) 0.0258(5) Uani 1 1 d . . .
H16A H 0.6020(17) 0.518(6) 0.905(2) 0.067(13) Uiso 1 1 d . . .
H16B H 0.5836(19) 0.395(6) 0.949(2) 0.064(16) Uiso 1 1 d . . .
O17 O 0.48170(12) 0.6596(3) 0.56665(13) 0.0284(6) Uani 1 1 d . . .
H17A H 0.4931(16) 0.640(5) 0.6090(18) 0.044(12) Uiso 1 1 d . . .
H17B H 0.5129(19) 0.667(6) 0.557(2) 0.071(18) Uiso 1 1 d . . .
O18 O 0.58654(11) 0.6566(4) 0.51963(12) 0.0320(6) Uani 1 1 d . . .
H18A H 0.5908(18) 0.759(7) 0.496(2) 0.083(17) Uiso 1 1 d . . .
H18B H 0.5715(15) 0.566(5) 0.4929(17) 0.034(11) Uiso 1 1 d . . .
O19 O 0.90681(11) 0.5483(4) 1.05137(11) 0.0252(5) Uani 1 1 d . . .
H19A H 0.9350(17) 0.630(6) 1.0571(18) 0.053(14) Uiso 1 1 d . . .
H19B H 0.9063(15) 0.509(5) 1.0979(18) 0.047(11) Uiso 1 1 d . . .
Na1 Na 0.74383(5) 0.34993(15) 0.73155(5) 0.0163(3) Uani 1 1 d . . .
Na2 Na 0.74433(5) 0.84870(15) 0.73370(5) 0.0164(3) Uani 1 1 d . . .

loop_
_atom_site_aniso_label
_atom_site_aniso_U_11
_atom_site_aniso_U_22
_atom_site_aniso_U_33
_atom_site_aniso_U_23
_atom_site_aniso_U_13
_atom_site_aniso_U_12
C1 0.0185(19) 0.041(2) 0.0240(18) -0.0002(13) 0.0114(14) 0.0038(14)
C2 0.0121(16) 0.0123(15) 0.0192(16) 0.0027(11) 0.0067(13) 0.0008(12)
C3 0.0125(16) 0.0102(15) 0.0235(17) -0.0004(11) 0.0069(14) -0.0013(11)
C4 0.0168(18) 0.033(2) 0.0201(17) 0.0030(12) 0.0063(14) -0.0016(12)
C5 0.0149(17) 0.0077(15) 0.0236(16) 0.0018(11) 0.0085(13) -0.0001(11)
C6 0.0146(17) 0.0046(15) 0.0261(17) -0.0017(11) 0.0088(13) -0.0004(11)
C7 0.0107(17) 0.031(2) 0.0255(17) -0.0032(12) 0.0022(13) 0.0003(12)
C8 0.0099(16) 0.0107(15) 0.0176(16) -0.0031(10) 0.0037(13) 0.0003(11)
C9 0.0132(16) 0.0083(15) 0.0252(18) -0.0001(11) 0.0101(14) 0.0000(11)
C10 0.0219(19) 0.034(2) 0.0235(17) 0.0017(13) 0.0099(14) -0.0014(13)
N1 0.0096(14) 0.0226(14) 0.0216(14) 0.0009(9) 0.0094(11) 0.0008(10)
N2 0.0105(14) 0.0211(14) 0.0242(14) 0.0009(10) 0.0072(11) 0.0012(10)
N3 0.0111(14) 0.0186(14) 0.0229(14) 0.0030(9) 0.0093(11) 0.0008(10)
N4 0.0074(14) 0.0228(15) 0.0171(13) 0.0007(9) 0.0041(10) -0.0001(10)
N5 0.0072(14) 0.0185(14) 0.0196(13) -0.0014(9) 0.0044(10) 0.0004(10)
N6 0.0122(14) 0.0169(14) 0.0213(13) -0.0026(9) 0.0106(11) -0.0007(10)
N7 0.0080(14) 0.0215(14) 0.0226(14) -0.0021(10) 0.0072(10) 0.0001(10)
N8 0.0120(14) 0.0205(14) 0.0174(13) 0.0014(9) 0.0077(11) -0.0012(10)
O1 0.0120(12) 0.0316(14) 0.0280(13) 0.0067(9) 0.0070(10) 0.0016(9)
O2 0.0119(12) 0.0378(14) 0.0258(12) 0.0016(9) 0.0114(9) 0.0005(9)
O3 0.0096(11) 0.0197(12) 0.0292(11) 0.0013(8) 0.0086(9) 0.0002(8)
O4 0.0120(12) 0.0191(12) 0.0321(12) -0.0032(8) 0.0117(9) 0.0003(8)
O5 0.0143(12) 0.0430(14) 0.0208(12) -0.0042(9) 0.0098(9) -0.0016(9)
O6 0.0100(11) 0.0294(13) 0.0225(12) -0.0048(8) 0.0052(9) -0.0009(8)
O7 0.0148(13) 0.0255(12) 0.0196(13) -0.0007(9) 0.0073(11) 0.0000(9)
O8 0.0099(13) 0.0289(13) 0.0213(13) -0.0005(9) 0.0087(11) -0.0007(9)
O9 0.0125(14) 0.0297(13) 0.0195(13) 0.0007(9) 0.0072(10) 0.0009(9)
O10 0.0152(14) 0.0267(12) 0.0208(13) -0.0009(9) 0.0070(10) -0.0028(9)
O11 0.0254(15) 0.0398(15) 0.0225(14) 0.0005(10) 0.0113(12) 0.0018(10)
O12 0.0277(15) 0.0330(17) 0.0353(14) -0.0024(12) 0.0134(11) 0.0026(11)
O13 0.0229(15) 0.0305(16) 0.0245(13) 0.0010(10) 0.0003(11) 0.0007(11)
O14 0.0221(16) 0.0341(15) 0.0267(13) -0.0042(10) 0.0038(12) 0.0033(12)
O15 0.0204(15) 0.0345(15) 0.0276(13) 0.0020(10) 0.0066(11) -0.0002(11)
O16 0.0236(14) 0.0302(14) 0.0231(13) 0.0008(9) 0.0071(10) -0.0020(11)
O17 0.0306(16) 0.0356(14) 0.0195(14) 0.0002(9) 0.0090(11) 0.0020(10)
O18 0.0370(16) 0.0338(17) 0.0235(13) 0.0000(11) 0.0077(11) -0.0041(11)
O19 0.0235(15) 0.0276(14) 0.0247(13) 0.0002(9) 0.0079(10) 0.0016(10)
Na1 0.0132(6) 0.0137(7) 0.0236(6) -0.0007(4) 0.0081(5) -0.0006(4)
Na2 0.0133(6) 0.0144(7) 0.0231(6) -0.0001(4) 0.0080(5) -0.0001(4)

loop_
_atom_type_symbol
_atom_type_description
_atom_type_scat_dispersion_real
_atom_type_scat_dispersion_imag
_atom_type_scat_source
C C 0.0033 0.0016 'International Tables Vol C Tables 4.2.6.8 and 6.1.1.4'
H H 0.0000 0.0000 'International Tables Vol C Tables 4.2.6.8 and 6.1.1.4'
N N 0.0061 0.0033 'International Tables Vol C Tables 4.2.6.8 and 6.1.1.4'
O O 0.0106 0.0060 'International Tables Vol C Tables 4.2.6.8 and 6.1.1.4'
Na Na 0.0362 0.0249 'International Tables Vol C Tables 4.2.6.8 and 6.1.1.4'

loop_
_geom_angle_atom_site_label_1
_geom_angle_atom_site_label_2
_geom_angle_atom_site_label_3
_geom_angle
_geom_angle_site_symmetry_1
_geom_angle_site_symmetry_3
_geom_angle_publ_flag
N1 C1 H1A 109.5 . . ?
N1 C1 H1B 109.5 . . ?
H1A C1 H1B 109.5 . . ?
N1 C1 H1C 109.5 . . ?
H1A C1 H1C 109.5 . . ?
H1B C1 H1C 109.5 . . ?
N1 C1 H1D 109.5 . . ?
H1A C1 H1D 141.1 . . ?
H1B C1 H1D 56.3 . . ?
H1C C1 H1D 56.3 . . ?
N1 C1 H1E 109.5 . . ?
H1A C1 H1E 56.3 . . ?
H1B C1 H1E 141.1 . . ?
H1C C1 H1E 56.3 . . ?
H1D C1 H1E 109.5 . . ?
N1 C1 H1F 109.5 . . ?
H1A C1 H1F 56.3 . . ?
H1B C1 H1F 56.3 . . ?
H1C C1 H1F 141.1 . . ?
H1D C1 H1F 109.5 . . ?
H1E C1 H1F 109.5 . . ?
N2 C2 N3 128.3(3) . . ?
N2 C2 C3 116.4(2) . . ?
N3 C2 C3 115.3(2) . . ?
O1 C3 O2 126.2(3) . . ?
O1 C3 C2 117.2(2) . . ?
O2 C3 C2 116.7(2) . . ?
N4 C4 H4A 109.5 . . ?
N4 C4 H4B 109.5 . . ?
H4A C4 H4B 109.5 . . ?
N4 C4 H4C 109.5 . . ?
H4A C4 H4C 109.5 . . ?
H4B C4 H4C 109.5 . . ?
O3 C5 N4 122.5(2) . . ?
O3 C5 N1 122.0(2) . . ?
N4 C5 N1 115.5(2) . . ?
O4 C6 N5 122.3(2) . . ?
O4 C6 N8 122.4(2) . . ?
N5 C6 N8 115.3(2) . . ?
N5 C7 H7A 109.5 . . ?
N5 C7 H7B 109.5 . . ?
H7A C7 H7B 109.5 . . ?
N5 C7 H7C 109.5 . . ?
H7A C7 H7C 109.5 . . ?
H7B C7 H7C 109.5 . . ?
N5 C7 H7D 109.5 . . ?
H7A C7 H7D 141.1 . . ?
H7B C7 H7D 56.3 . . ?
H7C C7 H7D 56.3 . . ?
N5 C7 H7E 109.5 . . ?
H7A C7 H7E 56.3 . . ?
H7B C7 H7E 141.1 . . ?
H7C C7 H7E 56.3 . . ?
H7D C7 H7E 109.5 . . ?
N5 C7 H7F 109.5 . . ?
H7A C7 H7F 56.3 . . ?
H7B C7 H7F 56.3 . . ?
H7C C7 H7F 141.1 . . ?
H7D C7 H7F 109.5 . . ?
H7E C7 H7F 109.5 . . ?
N7 C8 N6 127.6(2) . . ?
N7 C8 C9 116.6(2) . . ?
N6 C8 C9 115.7(2) . . ?
O5 C9 O6 126.8(3) . . ?
O5 C9 C8 116.7(2) . . ?
O6 C9 C8 116.5(2) . . ?
N8 C10 H10A 109.5 . . ?
N8 C10 H10B 109.5 . . ?
H10A C10 H10B 109.5 . . ?
N8 C10 H10C 109.5 . . ?
H10A C10 H10C 109.5 . . ?
H10B C10 H10C 109.5 . . ?
C5 N1 N2 123.8(2) . . ?
C5 N1 C1 120.3(2) . . ?
N2 N1 C1 115.9(2) . . ?
C2 N2 N1 114.1(2) . . ?
C2 N3 N4 114.0(2) . . ?
C5 N4 N3 124.2(2) . . ?
C5 N4 C4 119.9(2) . . ?
N3 N4 C4 115.9(2) . . ?
C6 N5 N6 124.0(2) . . ?
C6 N5 C7 120.1(2) . . ?
N6 N5 C7 115.8(2) . . ?
C8 N6 N5 114.4(2) . . ?
C8 N7 N8 114.5(2) . . ?
C6 N8 N7 124.1(2) . . ?
C6 N8 C10 120.0(2) . . ?
N7 N8 C10 115.9(2) . . ?
C5 O3 Na2 138.48(16) . . ?
C5 O3 Na1 136.66(16) . . ?
Na2 O3 Na1 83.97(7) . . ?
C6 O4 Na1 137.32(17) . . ?
C6 O4 Na2 137.26(17) . 1_545 ?
Na1 O4 Na2 85.33(7) . 1_545 ?
Na2 O7 Na1 83.28(7) . . ?
Na2 O7 H7G 99(2) . . ?
Na1 O7 H7G 105(2) . . ?
Na2 O7 H7H 130(2) . . ?
Na1 O7 H7H 130(2) . . ?
H7G O7 H7H 104(3) . . ?
Na1 O8 Na2 83.12(8) . . ?
Na1 O8 H8A 116(2) . . ?
Na2 O8 H8A 118(2) . . ?
Na1 O8 H8B 123(3) . . ?
Na2 O8 H8B 111(3) . . ?
H8A O8 H8B 105(3) . . ?
Na2 O9 Na1 83.49(7) 1_545 . ?
Na2 O9 H9A 105(2) 1_545 . ?
Na1 O9 H9A 114(2) . . ?
Na2 O9 H9B 125(2) 1_545 . ?
Na1 O9 H9B 123(2) . . ?
H9A O9 H9B 105(3) . . ?
Na2 O10 Na1 84.57(7) 1_545 . ?
Na2 O10 H10D 120(3) 1_545 . ?
Na1 O10 H10D 105(3) . . ?
Na2 O10 H10E 116(3) 1_545 . ?
Na1 O10 H10E 119(2) . . ?
H10D O10 H10E 110(3) . . ?
H11A O11 H11B 109(3) . . ?
H12A O12 H12B 112(4) . . ?
H13A O13 H13B 108(3) . . ?
H14A O14 H14B 112(4) . . ?
H15A O15 H15B 109(3) . . ?
H16A O16 H16B 104(4) . . ?
H17A O17 H17B 104(4) . . ?
H18A O18 H18B 107(4) . . ?
H19A O19 H19B 107(3) . . ?
O4 Na1 O10 81.23(8) . . ?
O4 Na1 O3 172.53(8) . . ?
O10 Na1 O3 93.85(8) . . ?
O4 Na1 O8 98.90(8) . . ?
O10 Na1 O8 100.26(8) . . ?
O3 Na1 O8 76.34(8) . . ?
O4 Na1 O7 96.10(8) . . ?
O10 Na1 O7 174.81(10) . . ?
O3 Na1 O7 88.36(7) . . ?
O8 Na1 O7 75.68(8) . . ?
O4 Na1 O9 82.46(7) . . ?
O10 Na1 O9 74.81(8) . . ?
O3 Na1 O9 101.76(8) . . ?
O8 Na1 O9 174.68(10) . . ?
O7 Na1 O9 109.35(9) . . ?
O4 Na1 Na2 132.51(6) . . ?
O10 Na1 Na2 131.16(6) . . ?
O3 Na1 Na2 47.99(5) . . ?
O8 Na1 Na2 48.84(6) . . ?
O7 Na1 Na2 48.27(5) . . ?
O9 Na1 Na2 133.22(7) . . ?
O4 Na1 Na2 47.41(5) . 1_545 ?
O10 Na1 Na2 47.66(6) . 1_545 ?
O3 Na1 Na2 131.83(6) . 1_545 ?
O8 Na1 Na2 129.86(7) . 1_545 ?
O7 Na1 Na2 132.80(6) . 1_545 ?
O9 Na1 Na2 48.00(5) . 1_545 ?
Na2 Na1 Na2 178.54(5) . 1_545 ?
O4 Na2 O10 81.21(8) 1_565 1_565 ?
O4 Na2 O3 174.49(8) 1_565 . ?
O10 Na2 O3 95.05(8) 1_565 . ?
O4 Na2 O7 95.03(8) 1_565 . ?
O10 Na2 O7 175.68(10) 1_565 . ?
O3 Na2 O7 88.55(8) . . ?
O4 Na2 O9 82.76(8) 1_565 1_565 ?
O10 Na2 O9 75.25(8) 1_565 1_565 ?
O3 Na2 O9 100.26(8) . 1_565 ?
O7 Na2 O9 106.50(9) . 1_565 ?
O4 Na2 O8 101.03(8) 1_565 . ?
O10 Na2 O8 103.29(9) 1_565 . ?
O3 Na2 O8 75.81(8) . . ?
O7 Na2 O8 75.25(8) . . ?
O9 Na2 O8 175.75(10) 1_565 . ?
O4 Na2 Na1 132.79(6) 1_565 . ?
O10 Na2 Na1 133.40(7) 1_565 . ?
O3 Na2 Na1 48.04(5) . . ?
O7 Na2 Na1 48.45(5) . . ?
O9 Na2 Na1 130.26(7) 1_565 . ?
O8 Na2 Na1 48.04(6) . . ?
O4 Na2 Na1 47.26(5) 1_565 1_565 ?
O10 Na2 Na1 47.77(6) 1_565 1_565 ?
O3 Na2 Na1 132.10(6) . 1_565 ?
O7 Na2 Na1 130.46(6) . 1_565 ?
O9 Na2 Na1 48.51(5) 1_565 1_565 ?
O8 Na2 Na1 133.26(6) . 1_565 ?
Na1 Na2 Na1 178.54(5) . 1_565 ?
O4 Na2 H7G 82.2(7) 1_565 . ?
O10 Na2 H7G 158.5(7) 1_565 . ?
O3 Na2 H7G 100.4(7) . . ?
O7 Na2 H7G 17.3(7) . . ?
O9 Na2 H7G 116.0(6) 1_565 . ?
O8 Na2 H7G 66.7(6) . . ?
Na1 Na2 H7G 54.6(7) . . ?
Na1 Na2 H7G 124.7(7) 1_565 . ?

loop_
_geom_bond_atom_site_label_1
_geom_bond_atom_site_label_2
_geom_bond_distance
_geom_bond_site_symmetry_2
_geom_bond_publ_flag
C1 N1 1.458(3) . ?
C1 H1A 0.9800 . ?
C1 H1B 0.9800 . ?
C1 H1C 0.9800 . ?
C1 H1D 0.9800 . ?
C1 H1E 0.9800 . ?
C1 H1F 0.9800 . ?
C2 N2 1.320(3) . ?
C2 N3 1.329(3) . ?
C2 C3 1.523(4) . ?
C3 O1 1.247(3) . ?
C3 O2 1.250(3) . ?
C4 N4 1.454(3) . ?
C4 H4A 0.9800 . ?
C4 H4B 0.9800 . ?
C4 H4C 0.9800 . ?
C5 O3 1.237(3) . ?
C5 N4 1.350(3) . ?
C5 N1 1.366(3) . ?
C6 O4 1.232(3) . ?
C6 N5 1.360(3) . ?
C6 N8 1.365(3) . ?
C7 N5 1.457(3) . ?
C7 H7A 0.9800 . ?
C7 H7B 0.9800 . ?
C7 H7C 0.9800 . ?
C7 H7D 0.9800 . ?
C7 H7E 0.9800 . ?
C7 H7F 0.9800 . ?
C8 N7 1.328(3) . ?
C8 N6 1.330(3) . ?
C8 C9 1.518(4) . ?
C9 O5 1.238(3) . ?
C9 O6 1.256(3) . ?
C10 N8 1.453(3) . ?
C10 H10A 0.9800 . ?
C10 H10B 0.9800 . ?
C10 H10C 0.9800 . ?
N1 N2 1.373(3) . ?
N3 N4 1.374(3) . ?
N5 N6 1.372(3) . ?
N7 N8 1.366(3) . ?
O3 Na2 2.392(2) . ?
O3 Na1 2.393(2) . ?
O4 Na1 2.370(2) . ?
O4 Na2 2.376(2) 1_545 ?
O7 Na2 2.405(2) . ?
O7 Na1 2.412(2) . ?
O7 H7G 0.80(3) . ?
O7 H7H 0.82(3) . ?
O8 Na1 2.397(2) . ?
O8 Na2 2.427(2) . ?
O8 H8A 0.74(3) . ?
O8 H8B 0.82(4) . ?
O9 Na2 2.406(2) 1_545 ?
O9 Na1 2.425(2) . ?
O9 H9A 0.81(3) . ?
O9 H9B 0.83(3) . ?
O10 Na2 2.388(2) 1_545 ?
O10 Na1 2.392(2) . ?
O10 H10D 0.82(4) . ?
O10 H10E 0.84(4) . ?
O11 H11A 0.87(3) . ?
O11 H11B 0.82(4) . ?
O12 H12A 0.85(4) . ?
O12 H12B 0.86(5) . ?
O13 H13A 0.75(3) . ?
O13 H13B 0.85(4) . ?
O14 H14A 0.77(4) . ?
O14 H14B 0.81(4) . ?
O15 H15A 0.83(4) . ?
O15 H15B 0.88(4) . ?
O16 H16A 0.97(4) . ?
O16 H16B 0.75(4) . ?
O17 H17A 0.82(3) . ?
O17 H17B 0.80(4) . ?
O18 H18A 0.84(4) . ?
O18 H18B 0.79(3) . ?
O19 H19A 0.81(4) . ?
O19 H19B 0.98(3) . ?
Na1 Na2 3.2006(14) . ?
Na1 Na2 3.2163(14) 1_545 ?
Na2 O4 2.376(2) 1_565 ?
Na2 O10 2.388(2) 1_565 ?
Na2 O9 2.406(2) 1_565 ?
Na2 Na1 3.2163(14) 1_565 ?
Na2 H7G 2.65(3) . ?

loop_
_geom_torsion_atom_site_label_1
_geom_torsion_atom_site_label_2
_geom_torsion_atom_site_label_3
_geom_torsion_atom_site_label_4
_geom_torsion
_geom_torsion_site_symmetry_1
_geom_torsion_site_symmetry_2
_geom_torsion_site_symmetry_3
_geom_torsion_site_symmetry_4
_geom_torsion_publ_flag
N2 C2 C3 O1 13.4(3) . . . . ?
N3 C2 C3 O1 -165.9(2) . . . . ?
N2 C2 C3 O2 -165.9(2) . . . . ?
N3 C2 C3 O2 14.7(3) . . . . ?
N7 C8 C9 O5 -170.8(2) . . . . ?
N6 C8 C9 O5 9.3(3) . . . . ?
N7 C8 C9 O6 9.7(3) . . . . ?
N6 C8 C9 O6 -170.2(2) . . . . ?
O3 C5 N1 N2 179.1(2) . . . . ?
N4 C5 N1 N2 -1.1(3) . . . . ?
O3 C5 N1 C1 0.6(4) . . . . ?
N4 C5 N1 C1 -179.6(2) . . . . ?
N3 C2 N2 N1 -1.8(4) . . . . ?
C3 C2 N2 N1 178.9(2) . . . . ?
C5 N1 N2 C2 2.9(3) . . . . ?
C1 N1 N2 C2 -178.5(2) . . . . ?
N2 C2 N3 N4 -1.0(4) . . . . ?
C3 C2 N3 N4 178.2(2) . . . . ?
O3 C5 N4 N3 177.6(2) . . . . ?
N1 C5 N4 N3 -2.2(3) . . . . ?
O3 C5 N4 C4 -0.1(4) . . . . ?
N1 C5 N4 C4 -179.9(2) . . . . ?
C2 N3 N4 C5 3.2(3) . . . . ?
C2 N3 N4 C4 -179.1(2) . . . . ?
O4 C6 N5 N6 178.6(2) . . . . ?
N8 C6 N5 N6 -1.2(3) . . . . ?
O4 C6 N5 C7 0.7(4) . . . . ?
N8 C6 N5 C7 -179.2(2) . . . . ?
N7 C8 N6 N5 -1.6(4) . . . . ?
C9 C8 N6 N5 178.4(2) . . . . ?
C6 N5 N6 C8 2.6(3) . . . . ?
C7 N5 N6 C8 -179.4(2) . . . . ?
N6 C8 N7 N8 -0.7(4) . . . . ?
C9 C8 N7 N8 179.4(2) . . . . ?
O4 C6 N8 N7 178.8(2) . . . . ?
N5 C6 N8 N7 -1.3(3) . . . . ?
O4 C6 N8 C10 -1.2(4) . . . . ?
N5 C6 N8 C10 178.7(2) . . . . ?
C8 N7 N8 C6 2.2(3) . . . . ?
C8 N7 N8 C10 -177.8(2) . . . . ?
N4 C5 O3 Na2 -89.0(3) . . . . ?
N1 C5 O3 Na2 90.8(3) . . . . ?
N4 C5 O3 Na1 76.0(3) . . . . ?
N1 C5 O3 Na1 -104.3(3) . . . . ?
N5 C6 O4 Na1 -92.8(3) . . . . ?
N8 C6 O4 Na1 87.1(3) . . . . ?
N5 C6 O4 Na2 82.3(3) . . . 1_545 ?
N8 C6 O4 Na2 -97.8(3) . . . 1_545 ?
C6 O4 Na1 O10 138.3(3) . . . . ?
Na2 O4 Na1 O10 -38.38(7) 1_545 . . . ?
C6 O4 Na1 O3 89.1(7) . . . . ?
Na2 O4 Na1 O3 -87.5(6) 1_545 . . . ?
C6 O4 Na1 O8 39.2(3) . . . . ?
Na2 O4 Na1 O8 -137.49(8) 1_545 . . . ?
C6 O4 Na1 O7 -37.2(3) . . . . ?
Na2 O4 Na1 O7 146.10(8) 1_545 . . . ?
C6 O4 Na1 O9 -146.0(3) . . . . ?
Na2 O4 Na1 O9 37.32(7) 1_545 . . . ?
C6 O4 Na1 Na2 -1.4(3) . . . . ?
Na2 O4 Na1 Na2 -178.02(7) 1_545 . . . ?
C6 O4 Na1 Na2 176.7(3) . . . 1_545 ?
Na2 O10 Na1 O4 38.20(7) 1_545 . . . ?
Na2 O10 Na1 O3 -147.46(8) 1_545 . . . ?
Na2 O10 Na1 O8 135.74(9) 1_545 . . . ?
Na2 O10 Na1 O7 97.5(9) 1_545 . . . ?
Na2 O10 Na1 O9 -46.31(8) 1_545 . . . ?
Na2 O10 Na1 Na2 178.84(7) 1_545 . . . ?
C5 O3 Na1 O4 92.7(6) . . . . ?
Na2 O3 Na1 O4 -97.3(6) . . . . ?
C5 O3 Na1 O10 44.2(3) . . . . ?
Na2 O3 Na1 O10 -145.80(8) . . . . ?
C5 O3 Na1 O8 143.8(3) . . . . ?
Na2 O3 Na1 O8 -46.16(7) . . . . ?
C5 O3 Na1 O7 -140.5(3) . . . . ?
Na2 O3 Na1 O7 29.50(8) . . . . ?
C5 O3 Na1 O9 -31.1(3) . . . . ?
Na2 O3 Na1 O9 138.93(8) . . . . ?
C5 O3 Na1 Na2 -170.0(3) . . . . ?
C5 O3 Na1 Na2 11.9(3) . . . 1_545 ?
Na2 O3 Na1 Na2 -178.05(7) . . . 1_545 ?
Na2 O8 Na1 O4 -140.49(7) . . . . ?
Na2 O8 Na1 O10 136.89(8) . . . . ?
Na2 O8 Na1 O3 45.39(7) . . . . ?
Na2 O8 Na1 O7 -46.42(8) . . . . ?
Na2 O8 Na1 O9 115.0(9) . . . . ?
Na2 O8 Na1 Na2 179.12(7) . . . 1_545 ?
Na2 O7 Na1 O4 144.62(7) . . . . ?
Na2 O7 Na1 O10 85.9(9) . . . . ?
Na2 O7 Na1 O3 -29.36(8) . . . . ?
Na2 O7 Na1 O8 46.96(8) . . . . ?
Na2 O7 Na1 O9 -131.25(8) . . . . ?
Na2 O7 Na1 Na2 178.65(7) . . . 1_545 ?
Na2 O9 Na1 O4 -36.91(7) 1_545 . . . ?
Na2 O9 Na1 O10 45.99(8) 1_545 . . . ?
Na2 O9 Na1 O3 136.83(7) 1_545 . . . ?
Na2 O9 Na1 O8 68.3(10) 1_545 . . . ?
Na2 O9 Na1 O7 -130.76(8) 1_545 . . . ?
Na2 O9 Na1 Na2 178.89(7) 1_545 . . . ?
C5 O3 Na2 O4 -89.3(9) . . . 1_565 ?
Na1 O3 Na2 O4 101.0(8) . . . 1_565 ?
C5 O3 Na2 O10 -42.3(3) . . . 1_565 ?
Na1 O3 Na2 O10 148.01(8) . . . 1_565 ?
C5 O3 Na2 O7 140.1(3) . . . . ?
Na1 O3 Na2 O7 -29.59(8) . . . . ?
C5 O3 Na2 O9 33.6(3) . . . 1_565 ?
Na1 O3 Na2 O9 -136.10(8) . . . 1_565 ?
C5 O3 Na2 O8 -144.8(3) . . . . ?
Na1 O3 Na2 O8 45.56(7) . . . . ?
C5 O3 Na2 Na1 169.7(3) . . . . ?
C5 O3 Na2 Na1 -8.4(3) . . . 1_565 ?
Na1 O3 Na2 Na1 -178.04(7) . . . 1_565 ?
Na1 O7 Na2 O4 -146.42(8) . . . 1_565 ?
Na1 O7 Na2 O10 -117.1(11) . . . 1_565 ?
Na1 O7 Na2 O3 29.38(8) . . . . ?
Na1 O7 Na2 O9 129.65(8) . . . 1_565 ?
Na1 O7 Na2 O8 -46.32(8) . . . . ?
Na1 O7 Na2 Na1 178.70(7) . . . 1_565 ?
Na1 O8 Na2 O4 139.07(8) . . . 1_565 ?
Na1 O8 Na2 O10 -137.48(8) . . . 1_565 ?
Na1 O8 Na2 O3 -45.56(7) . . . . ?
Na1 O8 Na2 O7 46.71(8) . . . . ?
Na1 O8 Na2 O9 -68.1(12) . . . 1_565 ?
Na1 O8 Na2 Na1 179.07(7) . . . 1_565 ?
O4 Na1 Na2 O4 -2.70(9) . . . 1_565 ?
O10 Na1 Na2 O4 -124.47(11) . . . 1_565 ?
O3 Na1 Na2 O4 -172.62(11) . . . 1_565 ?
O8 Na1 Na2 O4 -61.20(11) . . . 1_565 ?
O7 Na1 Na2 O4 48.65(11) . . . 1_565 ?
O9 Na1 Na2 O4 125.42(12) . . . 1_565 ?
Na2 Na1 Na2 O4 -89(2) 1_545 . . 1_565 ?
O4 Na1 Na2 O10 123.35(12) . . . 1_565 ?
O10 Na1 Na2 O10 1.58(10) . . . 1_565 ?
O3 Na1 Na2 O10 -46.57(11) . . . 1_565 ?
O8 Na1 Na2 O10 64.85(13) . . . 1_565 ?
O7 Na1 Na2 O10 174.70(13) . . . 1_565 ?
O9 Na1 Na2 O10 -108.53(13) . . . 1_565 ?
Na2 Na1 Na2 O10 37(2) 1_545 . . 1_565 ?
O4 Na1 Na2 O3 169.92(10) . . . . ?
O10 Na1 Na2 O3 48.15(11) . . . . ?
O8 Na1 Na2 O3 111.42(10) . . . . ?
O7 Na1 Na2 O3 -138.73(11) . . . . ?
O9 Na1 Na2 O3 -61.96(11) . . . . ?
Na2 Na1 Na2 O3 84(2) 1_545 . . . ?
O4 Na1 Na2 O7 -51.35(11) . . . . ?
O10 Na1 Na2 O7 -173.12(13) . . . . ?
O3 Na1 Na2 O7 138.73(11) . . . . ?
O8 Na1 Na2 O7 -109.85(12) . . . . ?
O9 Na1 Na2 O7 76.77(13) . . . . ?
Na2 Na1 Na2 O7 -137(2) 1_545 . . . ?
O4 Na1 Na2 O9 -126.67(11) . . . 1_565 ?
O10 Na1 Na2 O9 111.56(13) . . . 1_565 ?
O3 Na1 Na2 O9 63.40(11) . . . 1_565 ?
O8 Na1 Na2 O9 174.83(13) . . . 1_565 ?
O7 Na1 Na2 O9 -75.33(12) . . . 1_565 ?
O9 Na1 Na2 O9 1.44(9) . . . 1_565 ?
Na2 Na1 Na2 O9 147(2) 1_545 . . 1_565 ?
O4 Na1 Na2 O8 58.50(11) . . . . ?
O10 Na1 Na2 O8 -63.27(12) . . . . ?
O3 Na1 Na2 O8 -111.42(11) . . . . ?
O7 Na1 Na2 O8 109.85(12) . . . . ?
O9 Na1 Na2 O8 -173.38(13) . . . . ?
Na2 Na1 Na2 O8 -28(2) 1_545 . . . ?
O4 Na1 Na2 Na1 -94(2) . . . 1_565 ?
O10 Na1 Na2 Na1 144(2) . . . 1_565 ?
O3 Na1 Na2 Na1 96(2) . . . 1_565 ?
O8 Na1 Na2 Na1 -152(2) . . . 1_565 ?
O7 Na1 Na2 Na1 -43(2) . . . 1_565 ?
O9 Na1 Na2 Na1 34(2) . . . 1_565 ?
Na2 Na1 Na2 Na1 180(76) 1_545 . . 1_565 ?

loop_
_cod_changelog_entry_id
_cod_changelog_entry_author
_cod_changelog_entry_date
_cod_changelog_entry_text
1 'Vaitkus, Antanas' 2022-03-11T03:04:27+02:00
;
 Corrected the '_chemical_formula_sum' data item value by removing
 an extra trailing single quote symbol ("'").
;
